data_7114867
loop_
_publ_author_name
'Katagiri, Toshimasa'
'Yamaji, Sachiko'
'Handa, Michiharu'
'Irie, Minoru'
'Uneyama, Kenji'

_publ_contact_author 'Dr Kenji Uneyama'
_publ_section_title
;
 Diastereoselectivity controlled by electrostatic repulsion between the
 negative charge on a trifluoromethyl group and that on aromatic
 ringsElectronic supplementary information (ESI) available: general
 experimental methods and typical reaction procedure. See
 http://www.rsc.org/suppdata/cc/b1/b105602f/
;
_journal_issue 20
_journal_name_full 'Chemical Communications'
_journal_page_first 2054
_journal_paper_doi 10.1039/b105602f
_journal_year 2001
_chemical_formula_moiety 'C11 H3 F8 N '
_chemical_formula_sum 'C11 H3 F8 N'
_chemical_formula_weight 301.14
_space_group_IT_number 146
_symmetry_cell_setting rhombohedral
_symmetry_Int_Tables_number 146
_symmetry_space_group_name_Hall 'P 3*'
_symmetry_space_group_name_H-M 'R 3 :R'
_audit_creation_date 'Mon Aug 28 17:20:05 2001'
_audit_creation_method 'from TEXRAY.INF file'
_cell_angle_alpha 111.8530(4)
_cell_angle_beta 111.8530(4)
_cell_angle_gamma 111.8530(4)
_cell_formula_units_Z 3
_cell_length_a 10.6401(4)
_cell_length_b 10.6401(4)
_cell_length_c 10.6401(4)
_cell_measurement_reflns_used 6053
_cell_measurement_temperature 150.2
_cell_measurement_theta_max 27.5
_cell_measurement_theta_min 2.6
_cell_volume 835.60(6)
_computing_cell_refinement 'MSC/AFC Diffractometer Control'
_computing_data_collection 'MSC/AFC Diffractometer Control'
_computing_data_reduction teXsan
_computing_publication_material teXsan
_computing_structure_refinement teXsan
_diffrn_ambient_temperature 150.2
_diffrn_measurement_device 'Rigaku RAXIS-IV'
_diffrn_orient_matrix_UB_11 -0.03643
_diffrn_orient_matrix_UB_12 0.04003
_diffrn_orient_matrix_UB_13 0.07077
_diffrn_orient_matrix_UB_21 -0.03176
_diffrn_orient_matrix_UB_22 -0.09914
_diffrn_orient_matrix_UB_23 0.00337
_diffrn_orient_matrix_UB_31 0.11609
_diffrn_orient_matrix_UB_32 0.06620
_diffrn_orient_matrix_UB_33 0.10389
_diffrn_radiation_detector 'Imaging Plate'
_diffrn_radiation_monochromator graphite
_diffrn_radiation_source 'Rigaku rotating anode'
_diffrn_radiation_type 'Mo K\a'
_diffrn_radiation_wavelength 0.7107
_diffrn_reflns_av_R_equivalents 0.043
_diffrn_reflns_av_sigmaI/netI 0.058
_diffrn_reflns_limit_h_max 12
_diffrn_reflns_limit_h_min 0
_diffrn_reflns_limit_k_max 12
_diffrn_reflns_limit_k_min 0
_diffrn_reflns_limit_l_max 5
_diffrn_reflns_limit_l_min -13
_diffrn_reflns_number 1281
_diffrn_reflns_reduction_process 'Lp corrections applied'
_diffrn_reflns_theta_max 54.90
_diffrn_reflns_theta_min 0.00
_diffrn_standards_decay_% 0.00
_diffrn_standards_interval_count 0
_diffrn_standards_number 0
_exptl_absorpt_coefficient_mu 0.201
_exptl_absorpt_correction_type none
_exptl_crystal_colour colorless
_exptl_crystal_density_diffrn 1.795
_exptl_crystal_density_meas ?
_exptl_crystal_description needle
_exptl_crystal_F_000 444.00
_exptl_crystal_size_max 1.000
_exptl_crystal_size_mid 0.100
_exptl_crystal_size_min 0.100
_refine_diff_density_max 0.19
_refine_diff_density_min -0.27
_refine_ls_extinction_method none
_refine_ls_goodness_of_fit_obs 1.411
_refine_ls_hydrogen_treatment refall
_refine_ls_matrix_type full
_refine_ls_number_constraints 0
_refine_ls_number_parameters 196
_refine_ls_number_reflns 1236
_refine_ls_number_restraints 0
_refine_ls_R_factor_obs 0.0321
_refine_ls_shift/esd_max 0.0030
_refine_ls_shift/esd_mean 0.0010
_refine_ls_structure_factor_coef F
_refine_ls_weighting_details 'w = 1/[\s^2^(Fo) + 0.00002|Fo|^2^]'
_refine_ls_weighting_scheme calc
_refine_ls_wR_factor_obs 0.0308
_reflns_number_observed 1236
_reflns_number_total 1281
_reflns_observed_criterion >0.8sigma(I)
_cod_data_source_file b105602f.txt
_cod_data_source_block katagiri_3
_cod_depositor_comments
;
The following automatic conversions were performed:

'_exptl_crystal_density_meas' value 'not measured' was changed to '?'
- the value is perceived as not measured.

Automatic conversion script
Id: cif_fix_values 3008 2015-01-20 13:52:24Z robertas 

The following automatic conversions were performed:

'_refine_ls_weighting_scheme' value 'w = 1/[\s^2^(Fo) +
0.00002|Fo|^2^]' was changed to 'calc'. New tag
'_refine_ls_weighting_details' was created. The value of the new tag
was set to 'w = 1/[\s^2^(Fo) + 0.00002|Fo|^2^]'.

Automatic conversion script
Id: cif_fix_values 3143 2015-03-26 13:38:13Z robertas 
;
_cod_original_sg_symbol_H-M 'R 3'
_cod_original_formula_sum 'C11 H3 F8 N '
_cod_database_code 7114867

loop_
_symmetry_equiv_pos_as_xyz
x,y,z
z,x,y
y,z,x

loop_
_atom_site_aniso_label
_atom_site_aniso_U_11
_atom_site_aniso_U_22
_atom_site_aniso_U_33
_atom_site_aniso_U_12
_atom_site_aniso_U_13
_atom_site_aniso_U_23
F(1) 0.0274(10) 0.0269(9) 0.035(1) 0.0114(7) 0.0189(8) 0.0208(8)
F(2) 0.030(1) 0.0165(9) 0.038(1) 0.0059(8) 0.0058(9) 0.0103(8)
F(3) 0.047(1) 0.036(1) 0.0193(9) 0.026(1) 0.0093(9) 0.0023(8)
F(4) 0.047(1) 0.057(1) 0.0257(10) 0.035(1) 0.0269(9) 0.0235(9)
F(5) 0.0281(10) 0.0266(9) 0.0322(10) 0.0152(8) 0.0216(8) 0.0208(8)
F(6) 0.0306(10) 0.0208(9) 0.031(1) 0.0174(8) 0.0095(8) 0.0098(8)
F(7) 0.052(1) 0.065(1) 0.059(1) 0.048(1) 0.049(1) 0.051(1)
F(8) 0.0287(10) 0.038(1) 0.0216(9) 0.0224(9) 0.0078(8) 0.0150(9)
N(1) 0.028(1) 0.026(1) 0.027(1) 0.018(1) 0.014(1) 0.013(1)
C(1) 0.017(1) 0.018(1) 0.018(1) 0.012(1) 0.010(1) 0.010(1)
C(2) 0.024(2) 0.028(2) 0.024(2) 0.015(1) 0.017(1) 0.016(1)
C(3) 0.020(2) 0.020(2) 0.018(2) 0.011(1) 0.011(1) 0.011(1)
C(4) 0.022(2) 0.020(1) 0.021(2) 0.013(1) 0.013(1) 0.013(1)
C(5) 0.020(1) 0.023(1) 0.022(1) 0.016(1) 0.013(1) 0.014(1)
C(6) 0.027(2) 0.034(2) 0.019(2) 0.021(1) 0.013(1) 0.015(1)
C(7) 0.029(2) 0.026(2) 0.016(1) 0.020(1) 0.005(1) 0.005(1)
C(8) 0.023(1) 0.016(1) 0.024(2) 0.009(1) 0.004(1) 0.008(1)
C(9) 0.019(1) 0.025(2) 0.025(1) 0.013(1) 0.013(1) 0.017(1)
C(10) 0.025(1) 0.023(1) 0.019(1) 0.015(1) 0.012(1) 0.014(1)
C(11) 0.019(1) 0.019(1) 0.021(1) 0.011(1) 0.013(1) 0.009(1)

loop_
_atom_site_label
_atom_site_fract_x
_atom_site_fract_y
_atom_site_fract_z
_atom_site_U_iso_or_equiv
_atom_site_thermal_displace_type
_atom_site_calc_flag
_atom_site_occupancy
_atom_site_refinement_flags
F(1) 0.7539 0.3504 0.2188 0.0305(5) Uani d 1.00 S
F(2) 0.8901(3) 0.6086(3) 0.5247(3) 0.0405(5) Uani d 1.00 .
F(3) 0.7824(3) 0.5592(3) 0.7090(3) 0.0441(6) Uani d 1.00 .
F(4) 0.5498(3) 0.2436(3) 0.5902(3) 0.0398(6) Uani d 1.00 .
F(5) 0.4075(3) -0.0189(3) 0.2788(3) 0.0262(5) Uani d 1.00 .
F(6) 0.3280(3) 0.1775(3) 0.0361(3) 0.0331(5) Uani d 1.00 .
F(7) 0.1520(3) -0.0348(3) 0.0090(3) 0.0401(7) Uani d 1.00 .
F(8) 0.1035(3) -0.0390(3) -0.2081(3) 0.0327(5) Uani d 1.00 .
N(1) 0.5322(4) -0.2148(4) 0.0742(4) 0.0282(7) Uani d 1.00 .
C(1) 0.4864(4) 0.0062(4) 0.0640(4) 0.0176(7) Uani d 1.00(1) .
C(2) 0.4609(4) 0.0147(4) -0.0822(4) 0.0240(8) Uani d 1.02(1) .
C(3) 0.3105(4) -0.0711(4) -0.0852(4) 0.0199(8) Uani d 1.02(1) .
C(4) 0.5711(4) 0.1570(4) 0.2358(4) 0.0201(8) Uani d 1.04(1) .
C(5) 0.5250(4) 0.1361(4) 0.3373(4) 0.0198(7) Uani d 1.00(1) .
C(6) 0.5951(4) 0.2690(4) 0.4951(4) 0.0263(8) Uani d 1.00(1) .
C(7) 0.7166(5) 0.4297(5) 0.5571(4) 0.0291(8) Uani d 1.00 .
C(8) 0.7688(4) 0.4546(4) 0.4631(4) 0.0277(7) Uani d 1.00 .
C(9) 0.6975(4) 0.3196(4) 0.3047(4) 0.0218(7) Uani d 1.00 .
C(10) 0.2244(4) 0.0086(4) -0.0611(4) 0.0219(7) Uani d 1.00 .
C(11) 0.5116(4) -0.1181(4) 0.0679(4) 0.0205(7) Uani d 1.00 .
H(1) 0.229(5) -0.198(5) -0.163(5) 0.037(10) Uiso calc 1.00 .
H(2) 0.494(4) 0.131(5) -0.058(4) 0.031(9) Uiso calc 1.00 .
H(3) 0.479(4) -0.058(5) -0.160(4) 0.032(9) Uiso calc 1.00 .

loop_
_atom_type_symbol
_atom_type_oxidation_number
_atom_type_number_in_cell
_atom_type_scat_dispersion_real
_atom_type_scat_dispersion_imag
_atom_type_scat_source
C 0 33 0.003 0.002
;International Tables for Crystallography
(1992, Vol. C, Tables 4.2.6.8 and 6.1.1.1)
;
H 0 9 0.000 0.000
;International Tables for Crystallography
(1992, Vol. C, Table 6.1.1.2)
;
F 0 24 0.017 0.010
;International Tables for Crystallography
(1992, Vol. C, Tables 4.2.6.8 and 6.1.1.1)
;
N 0 3 0.006 0.003
;International Tables for Crystallography
(1992, Vol. C, Tables 4.2.6.8 and 6.1.1.1)
;

loop_
_geom_angle_atom_site_label_1
_geom_angle_atom_site_label_2
_geom_angle_atom_site_label_3
_geom_angle
_geom_angle_site_symmetry_1
_geom_angle_site_symmetry_2
_geom_angle_site_symmetry_3
_geom_angle_publ_flag
C(2) C(1) C(3) 58.7(2) 1_555 1_555 1_555 yes
C(2) C(1) C(4) 122.9(2) 1_555 1_555 1_555 yes
C(2) C(1) C(11) 117.1(2) 1_555 1_555 1_555 yes
C(3) C(1) C(4) 121.4(2) 1_555 1_555 1_555 yes
C(3) C(1) C(11) 113.7(2) 1_555 1_555 1_555 yes
C(4) C(1) C(11) 112.8(2) 1_555 1_555 1_555 yes
C(1) C(2) C(3) 61.3(2) 1_555 1_555 1_555 yes
C(1) C(2) H(2) 114(1) 1_555 1_555 1_555 no
C(1) C(2) H(3) 115(2) 1_555 1_555 1_555 no
C(3) C(2) H(2) 111(2) 1_555 1_555 1_555 no
C(3) C(2) H(3) 118(1) 1_555 1_555 1_555 no
H(2) C(2) H(3) 120(2) 1_555 1_555 1_555 no
C(1) C(3) C(2) 60.0(2) 1_555 1_555 1_555 yes
C(1) C(3) C(10) 119.8(2) 1_555 1_555 1_555 yes
C(1) C(3) H(1) 116(2) 1_555 1_555 1_555 no
C(2) C(3) C(10) 120.1(3) 1_555 1_555 1_555 yes
C(2) C(3) H(1) 119(2) 1_555 1_555 1_555 no
C(10) C(3) H(1) 111(2) 1_555 1_555 1_555 no
C(1) C(4) C(5) 119.2(2) 1_555 1_555 1_555 yes
C(1) C(4) C(9) 124.3(3) 1_555 1_555 1_555 yes
C(5) C(4) C(9) 116.5(3) 1_555 1_555 1_555 yes
F(5) C(5) C(4) 118.9(3) 1_555 1_555 1_555 yes
F(5) C(5) C(6) 118.6(3) 1_555 1_555 1_555 yes
C(4) C(5) C(6) 122.5(3) 1_555 1_555 1_555 yes
F(4) C(6) C(5) 120.8(3) 1_555 1_555 1_555 yes
F(4) C(6) C(7) 120.0(3) 1_555 1_555 1_555 yes
C(5) C(6) C(7) 119.2(3) 1_555 1_555 1_555 yes
F(3) C(7) C(6) 119.3(3) 1_555 1_555 1_555 yes
F(3) C(7) C(8) 120.8(3) 1_555 1_555 1_555 yes
C(6) C(7) C(8) 119.9(3) 1_555 1_555 1_555 yes
F(2) C(8) C(7) 120.2(3) 1_555 1_555 1_555 yes
F(2) C(8) C(9) 119.7(3) 1_555 1_555 1_555 yes
C(7) C(8) C(9) 120.1(3) 1_555 1_555 1_555 yes
F(1) C(9) C(4) 120.6(2) 1_555 1_555 1_555 yes
F(1) C(9) C(8) 117.8(3) 1_555 1_555 1_555 yes
C(4) C(9) C(8) 121.6(3) 1_555 1_555 1_555 yes
F(6) C(10) F(7) 107.3(3) 1_555 1_555 1_555 yes
F(6) C(10) F(8) 106.2(2) 1_555 1_555 1_555 yes
F(6) C(10) C(3) 113.3(2) 1_555 1_555 1_555 yes
F(7) C(10) F(8) 107.2(2) 1_555 1_555 1_555 yes
F(7) C(10) C(3) 111.5(2) 1_555 1_555 1_555 yes
F(8) C(10) C(3) 111.0(2) 1_555 1_555 1_555 yes
N(1) C(11) C(1) 178.6(3) 1_555 1_555 1_555 yes

loop_
_geom_bond_atom_site_label_1
_geom_bond_atom_site_label_2
_geom_bond_distance
_geom_bond_site_symmetry_1
_geom_bond_site_symmetry_2
_geom_bond_publ_flag
F(1) C(9) 1.338(3) 1_555 1_555 yes
F(2) C(8) 1.333(3) 1_555 1_555 yes
F(3) C(7) 1.335(4) 1_555 1_555 yes
F(4) C(6) 1.341(4) 1_555 1_555 yes
F(5) C(5) 1.339(3) 1_555 1_555 yes
F(6) C(10) 1.344(3) 1_555 1_555 yes
F(7) C(10) 1.334(4) 1_555 1_555 yes
F(8) C(10) 1.336(3) 1_555 1_555 yes
N(1) C(11) 1.148(4) 1_555 1_555 yes
C(1) C(2) 1.520(4) 1_555 1_555 yes
C(1) C(3) 1.540(4) 1_555 1_555 yes
C(1) C(4) 1.497(4) 1_555 1_555 yes
C(1) C(11) 1.456(4) 1_555 1_555 yes
C(2) C(3) 1.500(4) 1_555 1_555 yes
C(3) C(10) 1.489(4) 1_555 1_555 yes
C(4) C(5) 1.396(4) 1_555 1_555 yes
C(4) C(9) 1.388(4) 1_555 1_555 yes
C(5) C(6) 1.375(4) 1_555 1_555 yes
C(6) C(7) 1.382(5) 1_555 1_555 yes
C(7) C(8) 1.372(5) 1_555 1_555 yes
C(8) C(9) 1.383(4) 1_555 1_555 yes

loop_
_geom_contact_atom_site_label_1
_geom_contact_atom_site_label_2
_geom_contact_distance
_geom_contact_site_symmetry_1
_geom_contact_site_symmetry_2
F(1) F(5) 3.057(2) 1_555 3_655
F(1) F(4) 3.206(2) 1_555 2_555
F(1) F(6) 3.272(2) 1_555 2_655
F(1) F(8) 3.293(2) 1_555 2_655
F(1) C(2) 3.513(3) 1_555 2_655
F(2) F(8) 2.867(2) 1_555 1_666
F(2) F(4) 3.088(3) 1_555 2_555
F(2) F(3) 3.153(3) 1_555 2_555
F(2) N(1) 3.317(3) 1_555 2_656
F(2) C(2) 3.482(4) 1_555 3_665
F(3) N(1) 3.057(4) 1_555 2_656
F(3) F(8) 3.191(3) 1_555 3_666
F(3) C(11) 3.248(4) 1_555 2_656
F(3) F(7) 3.473(3) 1_555 1_666
F(3) F(3) 3.473(4) 1_555 2_555
F(3) F(3) 3.473(4) 1_555 3_555
F(4) F(6) 3.005(3) 1_555 3_555
F(4) C(8) 3.159(4) 1_555 3_555
F(4) C(9) 3.231(4) 1_555 3_555
F(5) F(6) 2.898(3) 1_555 3_555
F(5) C(9) 3.059(3) 1_555 2_545
F(5) N(1) 3.374(3) 1_555 3_655
F(5) C(4) 3.484(3) 1_555 2_545
F(5) C(8) 3.502(4) 1_555 2_545
F(6) F(7) 3.069(3) 1_555 2_555
F(6) C(5) 3.396(3) 1_555 2_555
F(6) C(6) 3.419(4) 1_555 2_555
F(7) F(8) 2.941(3) 1_555 3_555
F(7) F(7) 2.983(3) 1_555 2_555
F(7) F(7) 2.983(3) 1_555 3_555
F(7) C(10) 3.228(4) 1_555 3_555
F(8) C(2) 3.082(4) 1_555 3_554
N(1) C(7) 3.102(4) 1_555 3_544
N(1) C(5) 3.241(4) 1_555 2_545
N(1) C(8) 3.255(4) 1_555 3_544
N(1) C(3) 3.351(4) 1_555 3_655
N(1) C(6) 3.417(4) 1_555 2_545
N(1) C(11) 3.592(4) 1_555 3_655
C(7) C(11) 3.520(4) 1_555 2_656
